data_4067123
loop_
_publ_author_name
'Serrano, Cristina Berges'
'Less, Robert J.'
'McPartlin, Mary'
'Naseri, Vesal'
'Wright, Dominic S.'

_publ_section_title
;
 The First-Row Transition Metal Interstitial Hydride Anion
 [{PhP(CH2)3Fe}4(\m4-H)]
;
_journal_issue 22
_journal_name_full Organometallics
_journal_page_first 5754
_journal_paper_doi 10.1021/om100838u
_journal_volume 29
_journal_year 2010
_chemical_formula_sum 'C52 H77 Fe4 Li O4 P4'
_chemical_formula_weight 1123.35
_space_group_IT_number 82
_symmetry_cell_setting tetragonal
_symmetry_space_group_name_Hall 'I -4'
_symmetry_space_group_name_H-M 'I -4'
_atom_sites_solution_hydrogens geom
_atom_sites_solution_primary direct
_atom_sites_solution_secondary difmap
_audit_creation_method SHELXL-97
_cell_angle_alpha 90.00
_cell_angle_beta 90.00
_cell_angle_gamma 90.00
_cell_formula_units_Z 2
_cell_length_a 17.3852(3)
_cell_length_b 17.3852(3)
_cell_length_c 8.9337(2)
_cell_measurement_temperature 180(2)
_cell_volume 2700.17(9)
_computing_cell_refinement 'HKL Scalepack (Otwinowski & Minor 1997)'
_computing_data_collection 'Collect (Nonius B.V. 1998)'
_computing_data_reduction
;
 HKL Denzo and Scalepack (Otwinowski & Minor 1997)
;
_computing_publication_material 'SHELXL-97 (Sheldrick 1997)'
_computing_structure_refinement 'SHELXL-97 (Sheldrick 1997)'
_computing_structure_solution 'SIR-92 (Altomare et al. 1994)'
_diffrn_ambient_temperature 180(2)
_diffrn_measured_fraction_theta_full 0.996
_diffrn_measured_fraction_theta_max 0.996
_diffrn_measurement_device_type 'Nonius Kappa CCD'
_diffrn_measurement_method 'Thin slice \w and \f scans'
_diffrn_radiation_monochromator graphite
_diffrn_radiation_source 'fine-focus sealed tube'
_diffrn_radiation_type MoK\a
_diffrn_radiation_wavelength 0.71073
_diffrn_reflns_av_R_equivalents 0.0447
_diffrn_reflns_av_sigmaI/netI 0.0333
_diffrn_reflns_limit_h_max 21
_diffrn_reflns_limit_h_min -20
_diffrn_reflns_limit_k_max 21
_diffrn_reflns_limit_k_min -21
_diffrn_reflns_limit_l_max 10
_diffrn_reflns_limit_l_min -11
_diffrn_reflns_number 12459
_diffrn_reflns_theta_full 25.99
_diffrn_reflns_theta_max 25.99
_diffrn_reflns_theta_min 3.71
_diffrn_standards_number 0
_exptl_absorpt_coefficient_mu 1.213
_exptl_absorpt_correction_T_max 0.8883
_exptl_absorpt_correction_T_min 0.7678
_exptl_absorpt_correction_type multi-scan
_exptl_absorpt_process_details
;
multi-scan from symmetry-related measurements 
 Sortav (Blessing 1995)
;
_exptl_crystal_density_diffrn 1.382
_exptl_crystal_density_method 'not measured'
_exptl_crystal_F_000 1178
_exptl_crystal_size_max 0.23
_exptl_crystal_size_mid 0.10
_exptl_crystal_size_min 0.10
_refine_diff_density_max 0.340
_refine_diff_density_min -0.346
_refine_diff_density_rms 0.042
_refine_ls_abs_structure_details 'Flack H D (1983), Acta Cryst. A39, 876-881'
_refine_ls_abs_structure_Flack -0.008(17)
_refine_ls_extinction_method none
_refine_ls_goodness_of_fit_ref 1.006
_refine_ls_hydrogen_treatment mixed
_refine_ls_matrix_type full
_refine_ls_number_parameters 147
_refine_ls_number_reflns 2649
_refine_ls_number_restraints 0
_refine_ls_restrained_S_all 1.006
_refine_ls_R_factor_all 0.0318
_refine_ls_R_factor_gt 0.0287
_refine_ls_shift/su_max 0.001
_refine_ls_shift/su_mean 0.000
_refine_ls_structure_factor_coef Fsqd
_refine_ls_weighting_details 'calc w=1/[\s^2^(Fo^2^)+(0.0210P)^2^+3.2040P] where P=(Fo^2^+2Fc^2^)/3'
_refine_ls_weighting_scheme calc
_refine_ls_wR_factor_gt 0.0612
_refine_ls_wR_factor_ref 0.0622
_reflns_number_gt 2517
_reflns_number_total 2649
_reflns_threshold_expression >2sigma(I)
_cod_data_source_file om100838u_si_001.cif
_cod_data_source_block dw0928
_cod_depositor_comments
;
The following automatic conversions were performed:

'_symmetry_cell_setting' value 'Tetragonal' changed to 'tetragonal'
according to /home/saulius/struct/CIF-dictionaries/cif_core.dic
dictionary named 'cif_core.dic' version 2.4.1 from 2010-06-29.

Automatic conversion script
Id: cif_fix_values 1715 2011-07-08 13:25:40Z adriana 
;
_cod_original_sg_symbol_H-M I-4
_cod_original_formula_sum 'C52 H76 Fe4 He Li O4 P4'
_cod_database_code 4067123

loop_
_symmetry_equiv_pos_as_xyz
'x, y, z'
'-x, -y, z'
'y, -x, -z'
'-y, x, -z'
'x+1/2, y+1/2, z+1/2'
'-x+1/2, -y+1/2, z+1/2'
'y+1/2, -x+1/2, -z+1/2'
'-y+1/2, x+1/2, -z+1/2'

loop_
_atom_site_label
_atom_site_type_symbol
_atom_site_fract_x
_atom_site_fract_y
_atom_site_fract_z
_atom_site_U_iso_or_equiv
_atom_site_adp_type
_atom_site_occupancy
_atom_site_symmetry_multiplicity
_atom_site_calc_flag
_atom_site_refinement_flags
_atom_site_disorder_assembly
_atom_site_disorder_group
Fe1 Fe 0.43048(2) 0.54196(2) 0.39152(4) 0.02903(10) Uani 1 1 d . . .
P1 P 0.36885(4) 0.57821(4) 0.71182(7) 0.02335(14) Uani 1 1 d . . .
O1 O 0.57279(12) 0.94783(13) 0.3768(3) 0.0500(6) Uani 1 1 d . . .
C1 C 0.3341(3) 0.5738(4) 0.5270(6) 0.0303(14) Uiso 0.510(6) 1 d P A 1
H1A H 0.3136 0.6245 0.4955 0.045 Uiso 0.510(6) 1 calc PR A 1
H1B H 0.2926 0.5351 0.5185 0.045 Uiso 0.510(6) 1 calc PR A 1
C1' C 0.3591(3) 0.6103(4) 0.5276(6) 0.0310(14) Uiso 0.490(6) 1 d P A 2
H1A' H 0.3744 0.6650 0.5201 0.047 Uiso 0.490(6) 1 calc PR A 2
H1B' H 0.3049 0.6056 0.4949 0.047 Uiso 0.490(6) 1 calc PR A 2
C2 C 0.3915(3) 0.4851(3) 0.7748(7) 0.0303(14) Uiso 0.510(6) 1 d P A 1
H2A H 0.3437 0.4556 0.7931 0.046 Uiso 0.510(6) 1 calc PR A 1
H2B H 0.4208 0.4880 0.8696 0.046 Uiso 0.510(6) 1 calc PR A 1
C2' C 0.3577(3) 0.4767(3) 0.7128(7) 0.0253(13) Uiso 0.490(6) 1 d P A 2
H2A' H 0.3110 0.4617 0.6566 0.038 Uiso 0.490(6) 1 calc PR A 2
H2B' H 0.3530 0.4575 0.8167 0.038 Uiso 0.490(6) 1 calc PR A 2
C3 C 0.4528(3) 0.6345(3) 0.7133(7) 0.0302(13) Uiso 0.510(6) 1 d P A 1
H3A H 0.4674 0.6472 0.8176 0.045 Uiso 0.510(6) 1 calc PR A 1
H3B H 0.4441 0.6831 0.6582 0.045 Uiso 0.510(6) 1 calc PR A 1
C3' C 0.4626(3) 0.6002(3) 0.7752(7) 0.0282(14) Uiso 0.490(6) 1 d P A 2
H3A' H 0.4737 0.5715 0.8684 0.042 Uiso 0.490(6) 1 calc PR A 2
H3B' H 0.4667 0.6559 0.7970 0.042 Uiso 0.490(6) 1 calc PR A 2
C4 C 0.29890(14) 0.62214(14) 0.8415(3) 0.0263(5) Uani 1 1 d . A .
C5 C 0.30852(16) 0.61357(16) 0.9938(3) 0.0337(6) Uani 1 1 d . . .
H5A H 0.3509 0.5846 1.0299 0.040 Uiso 1 1 calc R A .
C6 C 0.25800(17) 0.64613(17) 1.0954(3) 0.0432(7) Uani 1 1 d . A .
H6A H 0.2661 0.6395 1.1998 0.052 Uiso 1 1 calc R . .
C7 C 0.19615(18) 0.68804(19) 1.0450(4) 0.0448(8) Uani 1 1 d . . .
H7A H 0.1608 0.7099 1.1141 0.054 Uiso 1 1 calc R A .
C8 C 0.18605(16) 0.69792(18) 0.8941(4) 0.0461(7) Uani 1 1 d . A .
H8A H 0.1438 0.7275 0.8592 0.055 Uiso 1 1 calc R . .
C9 C 0.23640(16) 0.66556(16) 0.7912(3) 0.0361(6) Uani 1 1 d . . .
H9A H 0.2284 0.6729 0.6869 0.043 Uiso 1 1 calc R A .
C10 C 0.64837(19) 0.9715(2) 0.4172(5) 0.0625(10) Uani 1 1 d . . .
H10A H 0.6493 1.0275 0.4376 0.075 Uiso 1 1 calc R . .
H10B H 0.6848 0.9604 0.3349 0.075 Uiso 1 1 calc R . .
C11 C 0.6697(3) 0.9292(4) 0.5499(7) 0.125(3) Uani 1 1 d . . .
H11A H 0.6901 0.9646 0.6271 0.150 Uiso 1 1 calc R . .
H11B H 0.7099 0.8908 0.5259 0.150 Uiso 1 1 calc R . .
C12 C 0.6016(4) 0.8915(4) 0.6037(7) 0.122(2) Uani 1 1 d . . .
H12A H 0.5798 0.9198 0.6901 0.146 Uiso 1 1 calc R . .
H12B H 0.6135 0.8383 0.6356 0.146 Uiso 1 1 calc R . .
C13 C 0.5471(2) 0.8909(2) 0.4794(5) 0.0685(11) Uani 1 1 d . . .
H13A H 0.5462 0.8397 0.4310 0.082 Uiso 1 1 calc R . .
H13B H 0.4946 0.9031 0.5154 0.082 Uiso 1 1 calc R . .
Li1 Li 0.5000 1.0000 0.2500 0.040(2) Uani 1 4 d S . .
H1 H- 0.5000 0.5000 0.5000 0.021(3) Uani 1 4 d S . .

loop_
_atom_site_aniso_label
_atom_site_aniso_U_11
_atom_site_aniso_U_22
_atom_site_aniso_U_33
_atom_site_aniso_U_23
_atom_site_aniso_U_13
_atom_site_aniso_U_12
Fe1 0.0311(2) 0.02418(19) 0.03183(18) -0.00509(17) 0.00884(17) -0.00584(16)
P1 0.0219(3) 0.0236(3) 0.0245(3) -0.0009(3) 0.0020(3) 0.0033(3)
O1 0.0441(12) 0.0563(13) 0.0495(13) 0.0145(12) -0.0103(11) -0.0078(10)
C4 0.0250(13) 0.0243(12) 0.0296(13) -0.0002(10) 0.0022(10) 0.0011(10)
C5 0.0322(14) 0.0381(15) 0.0307(14) -0.0012(12) 0.0020(12) 0.0076(12)
C6 0.0502(17) 0.0533(18) 0.0262(14) -0.0033(15) 0.0072(15) 0.0074(14)
C7 0.0445(17) 0.0513(18) 0.0387(16) -0.0073(14) 0.0152(14) 0.0112(15)
C8 0.0378(15) 0.0529(17) 0.0474(17) -0.0010(18) 0.0048(16) 0.0250(13)
C9 0.0374(15) 0.0412(16) 0.0297(14) 0.0022(14) 0.0024(13) 0.0126(13)
C10 0.0412(18) 0.074(2) 0.072(3) 0.003(2) -0.0124(19) -0.0106(16)
C11 0.094(4) 0.138(5) 0.141(6) 0.038(4) -0.076(4) -0.027(4)
C12 0.169(6) 0.119(4) 0.077(4) 0.042(4) -0.052(4) -0.040(4)
C13 0.063(2) 0.070(2) 0.072(3) 0.036(2) -0.003(2) -0.005(2)
Li1 0.039(3) 0.039(3) 0.043(6) 0.000 0.000 0.000
H1 0.018(4) 0.018(4) 0.027(8) 0.000 0.000 0.000

loop_
_atom_type_symbol
_atom_type_description
_atom_type_scat_dispersion_real
_atom_type_scat_dispersion_imag
_atom_type_scat_source
C C 0.0033 0.0016 'International Tables Vol C Tables 4.2.6.8 and 6.1.1.4'
H H 0.0000 0.0000 'International Tables Vol C Tables 4.2.6.8 and 6.1.1.4'
Fe Fe 0.3463 0.8444 'International Tables Vol C Tables 4.2.6.8 and 6.1.1.4'
P P 0.1023 0.0942 'International Tables Vol C Tables 4.2.6.8 and 6.1.1.4'
O O 0.0106 0.0060 'International Tables Vol C Tables 4.2.6.8 and 6.1.1.4'
Li Li -0.0003 0.0001 'International Tables Vol C Tables 4.2.6.8 and 6.1.1.4'
H- H- 0.0000 0.0000 'International Tables Vol C Tables 4.2.6.8 and 6.1.1.4'

loop_
_geom_angle_atom_site_label_1
_geom_angle_atom_site_label_2
_geom_angle_atom_site_label_3
_geom_angle
_geom_angle_site_symmetry_1
_geom_angle_site_symmetry_3
H1 Fe1 C1' 109.26(15) . .
H1 Fe1 C3' 107.52(14) . 4_656
C1' Fe1 C3' 129.1(2) . 4_656
H1 Fe1 C2 108.32(14) . 3_566
C1' Fe1 C2 111.3(2) . 3_566
C3' Fe1 C2 88.6(2) 4_656 3_566
H1 Fe1 C2' 109.24(14) . 3_566
C1' Fe1 C2' 90.7(2) . 3_566
C3' Fe1 C2' 108.8(2) 4_656 3_566
C2 Fe1 C2' 22.28(17) 3_566 3_566
H1 Fe1 C3 108.20(14) . 4_656
C1' Fe1 C3 110.6(3) . 4_656
C3' Fe1 C3 22.62(18) 4_656 4_656
C2 Fe1 C3 109.1(2) 3_566 4_656
C2' Fe1 C3 126.9(2) 3_566 4_656
H1 Fe1 C1 110.06(14) . .
C1' Fe1 C1 20.84(18) . .
C3' Fe1 C1 111.9(2) 4_656 .
C2 Fe1 C1 127.5(2) 3_566 .
C2' Fe1 C1 109.3(2) 3_566 .
C3 Fe1 C1 91.3(2) 4_656 .
H1 Fe1 Fe1 35.659(6) . 3_566
C1' Fe1 Fe1 84.92(17) . 3_566
C3' Fe1 Fe1 141.67(14) 4_656 3_566
C2 Fe1 Fe1 94.72(15) 3_566 3_566
C2' Fe1 Fe1 84.33(15) 3_566 3_566
C3 Fe1 Fe1 143.06(14) 4_656 3_566
C1 Fe1 Fe1 96.15(15) . 3_566
H1 Fe1 Fe1 35.659(6) . 4_656
C1' Fe1 Fe1 95.30(16) . 4_656
C3' Fe1 Fe1 94.61(15) 4_656 4_656
C2 Fe1 Fe1 142.66(14) 3_566 4_656
C2' Fe1 Fe1 143.95(14) 3_566 4_656
C3 Fe1 Fe1 83.73(15) 4_656 4_656
C1 Fe1 Fe1 85.49(15) . 4_656
Fe1 Fe1 Fe1 60.975(14) 3_566 4_656
H1 Fe1 Fe1 34.468(11) . 2_665
C1' Fe1 Fe1 142.81(16) . 2_665
C3' Fe1 Fe1 82.99(15) 4_656 2_665
C2 Fe1 Fe1 84.13(15) 3_566 2_665
C2' Fe1 Fe1 95.74(14) 3_566 2_665
C3 Fe1 Fe1 94.45(14) 4_656 2_665
C1 Fe1 Fe1 143.54(14) . 2_665
Fe1 Fe1 Fe1 59.513(7) 3_566 2_665
Fe1 Fe1 Fe1 59.513(7) 4_656 2_665
C1' P1 C1 25.3(2) . .
C1' P1 C3 84.9(3) . .
C1 P1 C3 108.5(3) . .
C1' P1 C3' 108.8(3) . .
C1 P1 C3' 128.8(3) . .
C3 P1 C3' 27.3(2) . .
C1' P1 C2 128.1(3) . .
C1 P1 C2 109.7(3) . .
C3 P1 C2 108.9(3) . .
C3' P1 C2 83.7(3) . .
C1' P1 C2' 108.2(3) . .
C1 P1 C2' 85.7(3) . .
C3 P1 C2' 130.1(2) . .
C3' P1 C2' 108.3(2) . .
C2 P1 C2' 26.9(2) . .
C1' P1 C4 113.29(19) . .
C1 P1 C4 112.35(18) . .
C3 P1 C4 108.18(19) . .
C3' P1 C4 108.49(19) . .
C2 P1 C4 109.15(19) . .
C2' P1 C4 109.65(19) . .
C13 O1 C10 109.1(3) . .
C13 O1 Li1 120.1(2) . .
C10 O1 Li1 128.3(2) . .
P1 C1 Fe1 105.8(3) . .
P1 C1 H1A 110.6 . .
Fe1 C1 H1A 110.6 . .
P1 C1 H1B 110.6 . .
Fe1 C1 H1B 110.6 . .
H1A C1 H1B 108.7 . .
P1 C1' Fe1 107.9(3) . .
P1 C1' H1A' 110.1 . .
Fe1 C1' H1A' 110.1 . .
P1 C1' H1B' 110.1 . .
Fe1 C1' H1B' 110.1 . .
H1A' C1' H1B' 108.4 . .
P1 C2 Fe1 108.2(3) . 4_656
P1 C2 H2A 110.1 . .
Fe1 C2 H2A 110.1 4_656 .
P1 C2 H2B 110.1 . .
Fe1 C2 H2B 110.1 4_656 .
H2A C2 H2B 108.4 . .
P1 C2' Fe1 106.4(2) . 4_656
P1 C2' H2A' 110.4 . .
Fe1 C2' H2A' 110.4 4_656 .
P1 C2' H2B' 110.4 . .
Fe1 C2' H2B' 110.4 4_656 .
H2A' C2' H2B' 108.6 . .
P1 C3 Fe1 107.8(3) . 3_566
P1 C3 H3A 110.2 . .
Fe1 C3 H3A 110.2 3_566 .
P1 C3 H3B 110.2 . .
Fe1 C3 H3B 110.2 3_566 .
H3A C3 H3B 108.5 . .
P1 C3' Fe1 108.9(3) . 3_566
P1 C3' H3A' 109.9 . .
Fe1 C3' H3A' 109.9 3_566 .
P1 C3' H3B' 109.9 . .
Fe1 C3' H3B' 109.9 3_566 .
H3A' C3' H3B' 108.3 . .
C5 C4 C9 118.0(2) . .
C5 C4 P1 119.7(2) . .
C9 C4 P1 122.3(2) . .
C6 C5 C4 121.7(3) . .
C6 C5 H5A 119.1 . .
C4 C5 H5A 119.1 . .
C7 C6 C5 119.9(3) . .
C7 C6 H6A 120.0 . .
C5 C6 H6A 120.0 . .
C8 C7 C6 119.2(3) . .
C8 C7 H7A 120.4 . .
C6 C7 H7A 120.4 . .
C7 C8 C9 121.3(3) . .
C7 C8 H8A 119.3 . .
C9 C8 H8A 119.3 . .
C8 C9 C4 119.7(3) . .
C8 C9 H9A 120.1 . .
C4 C9 H9A 120.1 . .
O1 C10 C11 107.3(4) . .
O1 C10 H10A 110.2 . .
C11 C10 H10A 110.2 . .
O1 C10 H10B 110.2 . .
C11 C10 H10B 110.2 . .
H10A C10 H10B 108.5 . .
C10 C11 C12 107.2(4) . .
C10 C11 H11A 110.3 . .
C12 C11 H11A 110.3 . .
C10 C11 H11B 110.3 . .
C12 C11 H11B 110.3 . .
H11A C11 H11B 108.5 . .
C11 C12 C13 106.5(4) . .
C11 C12 H12A 110.4 . .
C13 C12 H12A 110.4 . .
C11 C12 H12B 110.4 . .
C13 C12 H12B 110.4 . .
H12A C12 H12B 108.6 . .
O1 C13 C12 106.4(4) . .
O1 C13 H13A 110.5 . .
C12 C13 H13A 110.5 . .
O1 C13 H13B 110.5 . .
C12 C13 H13B 110.5 . .
H13A C13 H13B 108.6 . .
O1 Li1 O1 107.94(15) 8_655 7_465
O1 Li1 O1 110.24(7) 8_655 2_675
O1 Li1 O1 110.24(8) 7_465 2_675
O1 Li1 O1 110.24(7) 8_655 .
O1 Li1 O1 110.24(7) 7_465 .
O1 Li1 O1 107.94(15) 2_675 .
Fe1 H1 Fe1 108.681(11) 3_566 .
Fe1 H1 Fe1 108.681(11) 3_566 2_665
Fe1 H1 Fe1 111.06(2) . 2_665
Fe1 H1 Fe1 111.06(2) 3_566 4_656
Fe1 H1 Fe1 108.681(11) . 4_656
Fe1 H1 Fe1 108.681(11) 2_665 4_656

loop_
_geom_bond_atom_site_label_1
_geom_bond_atom_site_label_2
_geom_bond_distance
_geom_bond_site_symmetry_2
Fe1 H1 1.7124(4) .
Fe1 C1' 2.105(5) .
Fe1 C3' 2.099(5) 4_656
Fe1 C2 2.109(5) 3_566
Fe1 C2' 2.135(5) 3_566
Fe1 C3 2.135(5) 4_656
Fe1 C1 2.140(5) .
Fe1 Fe1 2.7826(7) 3_566
Fe1 Fe1 2.7826(7) 4_656
Fe1 Fe1 2.8235(7) 2_665
P1 C1' 1.746(6) .
P1 C1 1.760(5) .
P1 C3 1.757(5) .
P1 C3' 1.768(5) .
P1 C2 1.758(5) .
P1 C2' 1.775(5) .
P1 C4 1.845(2) .
O1 C13 1.421(4) .
O1 C10 1.424(4) .
O1 Li1 1.925(2) .
C1 H1A 0.9900 .
C1 H1B 0.9900 .
C1' H1A' 0.9900 .
C1' H1B' 0.9900 .
C2 Fe1 2.109(5) 4_656
C2 H2A 0.9900 .
C2 H2B 0.9900 .
C2' Fe1 2.135(5) 4_656
C2' H2A' 0.9900 .
C2' H2B' 0.9900 .
C3 Fe1 2.135(5) 3_566
C3 H3A 0.9900 .
C3 H3B 0.9900 .
C3' Fe1 2.099(5) 3_566
C3' H3A' 0.9900 .
C3' H3B' 0.9900 .
C4 C5 1.379(4) .
C4 C9 1.397(4) .
C5 C6 1.384(4) .
C5 H5A 0.9500 .
C6 C7 1.375(4) .
C6 H6A 0.9500 .
C7 C8 1.371(4) .
C7 H7A 0.9500 .
C8 C9 1.389(4) .
C8 H8A 0.9500 .
C9 H9A 0.9500 .
C10 C11 1.444(6) .
C10 H10A 0.9900 .
C10 H10B 0.9900 .
C11 C12 1.437(7) .
C11 H11A 0.9900 .
C11 H11B 0.9900 .
C12 C13 1.459(6) .
C12 H12A 0.9900 .
C12 H12B 0.9900 .
C13 H13A 0.9900 .
C13 H13B 0.9900 .
Li1 O1 1.925(2) 8_655
Li1 O1 1.925(2) 7_465
Li1 O1 1.925(2) 2_675
H1 Fe1 1.7124(4) 3_566
H1 Fe1 1.7124(4) 2_665
H1 Fe1 1.7124(4) 4_656

loop_
_geom_torsion_atom_site_label_1
_geom_torsion_atom_site_label_2
_geom_torsion_atom_site_label_3
_geom_torsion_atom_site_label_4
_geom_torsion
_geom_torsion_site_symmetry_1
_geom_torsion_site_symmetry_4
C1' P1 C1 Fe1 71.9(6) . .
C3 P1 C1 Fe1 49.9(3) . .
C3' P1 C1 Fe1 29.0(4) . .
C2 P1 C1 Fe1 -69.0(3) . .
C2' P1 C1 Fe1 -81.1(3) . .
C4 P1 C1 Fe1 169.41(18) . .
H1 Fe1 C1 P1 20.1(3) . .
C1' Fe1 C1 P1 -71.5(6) . .
C3' Fe1 C1 P1 139.6(3) 4_656 .
C2 Fe1 C1 P1 -114.5(3) 3_566 .
C2' Fe1 C1 P1 -99.8(3) 3_566 .
C3 Fe1 C1 P1 130.0(3) 4_656 .
Fe1 Fe1 C1 P1 -13.7(3) 3_566 .
Fe1 Fe1 C1 P1 46.4(3) 4_656 .
Fe1 Fe1 C1 P1 30.8(5) 2_665 .
C1 P1 C1' Fe1 -77.8(6) . .
C3 P1 C1' Fe1 81.3(3) . .
C3' P1 C1' Fe1 68.1(3) . .
C2 P1 C1' Fe1 -28.8(5) . .
C2' P1 C1' Fe1 -49.4(3) . .
C4 P1 C1' Fe1 -171.12(19) . .
H1 Fe1 C1' P1 -20.9(4) . .
C3' Fe1 C1' P1 113.2(3) 4_656 .
C2 Fe1 C1' P1 -140.5(3) 3_566 .
C2' Fe1 C1' P1 -131.6(3) 3_566 .
C3 Fe1 C1' P1 98.1(3) 4_656 .
C1 Fe1 C1' P1 75.0(6) . .
Fe1 Fe1 C1' P1 -47.4(3) 3_566 .
Fe1 Fe1 C1' P1 12.8(3) 4_656 .
Fe1 Fe1 C1' P1 -31.1(5) 2_665 .
C1' P1 C2 Fe1 28.1(4) . 4_656
C1 P1 C2 Fe1 48.1(3) . 4_656
C3 P1 C2 Fe1 -70.5(3) . 4_656
C3' P1 C2 Fe1 -81.0(3) . 4_656
C2' P1 C2 Fe1 75.8(6) . 4_656
C4 P1 C2 Fe1 171.62(19) . 4_656
C1' P1 C2' Fe1 70.8(3) . 4_656
C1 P1 C2' Fe1 82.6(3) . 4_656
C3 P1 C2' Fe1 -28.0(4) . 4_656
C3' P1 C2' Fe1 -47.0(3) . 4_656
C2 P1 C2' Fe1 -71.4(5) . 4_656
C4 P1 C2' Fe1 -165.23(18) . 4_656
C1' P1 C3 Fe1 -81.1(3) . 3_566
C1 P1 C3 Fe1 -71.8(3) . 3_566
C3' P1 C3 Fe1 70.8(5) . 3_566
C2 P1 C3 Fe1 47.5(4) . 3_566
C2' P1 C3 Fe1 28.4(5) . 3_566
C4 P1 C3 Fe1 166.0(2) . 3_566
C1' P1 C3' Fe1 -45.4(3) . 3_566
C1 P1 C3' Fe1 -27.5(4) . 3_566
C3 P1 C3' Fe1 -75.2(6) . 3_566
C2 P1 C3' Fe1 82.8(3) . 3_566
C2' P1 C3' Fe1 71.9(3) . 3_566
C4 P1 C3' Fe1 -169.12(19) . 3_566
C1' P1 C4 C5 -168.0(3) . .
C1 P1 C4 C5 164.5(3) . .
C3 P1 C4 C5 -75.8(3) . .
C3' P1 C4 C5 -47.0(3) . .
C2 P1 C4 C5 42.6(3) . .
C2' P1 C4 C5 71.1(3) . .
C1' P1 C4 C9 10.8(3) . .
C1 P1 C4 C9 -16.7(3) . .
C3 P1 C4 C9 103.0(3) . .
C3' P1 C4 C9 131.8(3) . .
C2 P1 C4 C9 -138.6(3) . .
C2' P1 C4 C9 -110.1(3) . .
C9 C4 C5 C6 0.5(4) . .
P1 C4 C5 C6 179.3(2) . .
C4 C5 C6 C7 0.3(5) . .
C5 C6 C7 C8 -0.9(5) . .
C6 C7 C8 C9 0.9(5) . .
C7 C8 C9 C4 -0.2(5) . .
C5 C4 C9 C8 -0.5(4) . .
P1 C4 C9 C8 -179.3(2) . .
C13 O1 C10 C11 -1.0(5) . .
Li1 O1 C10 C11 160.7(4) . .
O1 C10 C11 C12 -10.7(7) . .
C10 C11 C12 C13 17.9(8) . .
C10 O1 C13 C12 12.0(5) . .
Li1 O1 C13 C12 -151.5(4) . .
C11 C12 C13 O1 -18.4(7) . .
C13 O1 Li1 O1 -179.6(3) . 8_655
C10 O1 Li1 O1 20.4(3) . 8_655
C13 O1 Li1 O1 -60.5(3) . 7_465
C10 O1 Li1 O1 139.5(3) . 7_465
C13 O1 Li1 O1 59.9(3) . 2_675
C10 O1 Li1 O1 -100.0(3) . 2_675
C1' Fe1 H1 Fe1 -49.6(2) . 3_566
C3' Fe1 H1 Fe1 166.19(18) 4_656 3_566
C2 Fe1 H1 Fe1 71.78(18) 3_566 3_566
C2' Fe1 H1 Fe1 48.25(17) 3_566 3_566
C3 Fe1 H1 Fe1 -170.04(18) 4_656 3_566
C1 Fe1 H1 Fe1 -71.73(19) . 3_566
Fe1 Fe1 H1 Fe1 -120.984(14) 4_656 3_566
Fe1 Fe1 H1 Fe1 119.508(7) 2_665 3_566
C1' Fe1 H1 Fe1 -169.1(2) . 2_665
C3' Fe1 H1 Fe1 46.69(18) 4_656 2_665
C2 Fe1 H1 Fe1 -47.73(18) 3_566 2_665
C2' Fe1 H1 Fe1 -71.26(17) 3_566 2_665
C3 Fe1 H1 Fe1 70.45(18) 4_656 2_665
C1 Fe1 H1 Fe1 168.76(19) . 2_665
Fe1 Fe1 H1 Fe1 -119.508(7) 3_566 2_665
Fe1 Fe1 H1 Fe1 119.508(7) 4_656 2_665
C1' Fe1 H1 Fe1 71.4(2) . 4_656
C3' Fe1 H1 Fe1 -72.82(18) 4_656 4_656
C2 Fe1 H1 Fe1 -167.23(18) 3_566 4_656
C2' Fe1 H1 Fe1 169.23(17) 3_566 4_656
C3 Fe1 H1 Fe1 -49.06(18) 4_656 4_656
C1 Fe1 H1 Fe1 49.26(19) . 4_656
Fe1 Fe1 H1 Fe1 120.984(14) 3_566 4_656
Fe1 Fe1 H1 Fe1 -119.508(7) 2_665 4_656

loop_
_cod_changelog_entry_id
_cod_changelog_entry_author
_cod_changelog_entry_date
_cod_changelog_entry_text
1 'Vaitkus, Antanas' 2023-03-20T11:50:00+02:00
;
 Updated the summary chemical formula and the atom site type symbols to
 represent hydride anions as 'H-' instead of 'He'. This allows to correctly
 recognise them as hydrogen atoms instead of helium atoms.
;
